data_7060441
loop_
_publ_author_name
'Akhtar, Sohel'
'Singha, Pabitra'
'De, Avik'
'Das, Krishna Sundar'
'Saha, Sayan'
'Bala, Sukhen'
'Mondal, Raju'

_publ_section_title
;
 Construction of a series of metal-directed MOFs to explore their physical
 and chemical properties
;
_journal_issue 14
_journal_name_full 'New Journal of Chemistry'
_journal_page_first 6438
_journal_page_last 6449
_journal_paper_doi 10.1039/D0NJ03424J
_journal_volume 45
_journal_year 2021
_chemical_formula_sum 'C21 H21 N5 O6 Zn'
_chemical_formula_weight 504.80
_space_group_crystal_system monoclinic
_space_group_IT_number 14
_space_group_name_Hall '-P 2yn'
_space_group_name_H-M_alt 'P 1 21/n 1'
_atom_sites_solution_hydrogens mixed
_audit_creation_method SHELXL-2016/6
_audit_update_record
;
2021-02-10 deposited with the CCDC.	2021-03-09 downloaded from the CCDC.
;
_cell_angle_alpha 90
_cell_angle_beta 95.5120(10)
_cell_angle_gamma 90
_cell_formula_units_Z 4
_cell_length_a 7.8286(3)
_cell_length_b 17.0971(7)
_cell_length_c 16.1032(7)
_cell_measurement_reflns_used 9439
_cell_measurement_temperature 120(2)
_cell_measurement_theta_max 27.132
_cell_measurement_theta_min 2.382
_cell_volume 2145.39(15)
_computing_cell_refinement 'Bruker APEX-2'
_computing_data_collection 'Bruker APEX-2'
_computing_data_reduction 'Bruker SHELXTL'
_computing_molecular_graphics 'Bruker SHELXTL'
_computing_publication_material 'Bruker SHELXTL'
_computing_structure_refinement 'SHELXL-2016/6 (Sheldrick, 2016)'
_computing_structure_solution 'Bruker SHELXTL'
_diffrn_ambient_temperature 120(2)
_diffrn_detector_area_resol_mean 8
_diffrn_measured_fraction_theta_full 0.997
_diffrn_measured_fraction_theta_max 0.997
_diffrn_measurement_device_type 'Bruker APEX-2 CCD area detector'
_diffrn_measurement_method '/w scans'
_diffrn_radiation_type MoK\a
_diffrn_radiation_wavelength 0.71073
_diffrn_reflns_av_R_equivalents 0.0298
_diffrn_reflns_av_unetI/netI 0.0197
_diffrn_reflns_Laue_measured_fraction_full 0.997
_diffrn_reflns_Laue_measured_fraction_max 0.997
_diffrn_reflns_limit_h_max 10
_diffrn_reflns_limit_h_min -9
_diffrn_reflns_limit_k_max 21
_diffrn_reflns_limit_k_min -21
_diffrn_reflns_limit_l_max 20
_diffrn_reflns_limit_l_min -20
_diffrn_reflns_number 28153
_diffrn_reflns_point_group_measured_fraction_full 0.997
_diffrn_reflns_point_group_measured_fraction_max 0.997
_diffrn_reflns_theta_full 25.242
_diffrn_reflns_theta_max 26.998
_diffrn_reflns_theta_min 2.382
_diffrn_source 'fine-focus sealed tube'
_exptl_absorpt_coefficient_mu 1.195
_exptl_absorpt_correction_T_max 1.00000
_exptl_absorpt_correction_T_min 0.73139
_exptl_absorpt_correction_type multi-scan
_exptl_absorpt_process_details 'SADABS v.2.03 (Bruker, 2001), wR2(int)=0.0963 before correction'
_exptl_crystal_colour Brown
_exptl_crystal_density_diffrn 1.563
_exptl_crystal_density_meas ?
_exptl_crystal_density_method 'not measured'
_exptl_crystal_description Block
_exptl_crystal_F_000 1040
_exptl_crystal_size_max 0.26
_exptl_crystal_size_mid 0.24
_exptl_crystal_size_min 0.24
_refine_diff_density_max 0.675
_refine_diff_density_min -0.888
_refine_diff_density_rms 0.069
_refine_ls_extinction_method none
_refine_ls_goodness_of_fit_ref 1.027
_refine_ls_hydrogen_treatment constr
_refine_ls_matrix_type full
_refine_ls_number_parameters 302
_refine_ls_number_reflns 4649
_refine_ls_number_restraints 5
_refine_ls_restrained_S_all 1.054
_refine_ls_R_factor_all 0.0521
_refine_ls_R_factor_gt 0.0427
_refine_ls_shift/su_max 0.001
_refine_ls_shift/su_mean 0.000
_refine_ls_structure_factor_coef Fsqd
_refine_ls_weighting_details 'w=1/[\s^2^(Fo^2^)+(0.0757P)^2^+1.4301P] where P=(Fo^2^+2Fc^2^)/3'
_refine_ls_weighting_scheme calc
_refine_ls_wR_factor_gt 0.1214
_refine_ls_wR_factor_ref 0.1272
_reflns_Friedel_coverage 0.000
_reflns_number_gt 3854
_reflns_number_total 4649
_reflns_threshold_expression 'I > 2\s(I)'
_cod_data_source_file d0nj03424j2.cif
_cod_data_source_block MR190417_1_0m
_cod_depositor_comments
;
The following automatic conversions were performed:

data item '_exptl_crystal_density_meas' value 'not measured' was
changed to '?' -- the value is perceived as not measured.

Automatic conversion script
Id: cif_fix_values 7556 2019-12-06 15:28:31Z antanas 

 Adding full bibliography for 7060438--7060444.cif.
;
_cod_original_sg_symbol_H-M 'P 21/n'
_cod_database_code 7060441
_shelx_shelxl_version_number 2016/6
_shelx_space_group_comment
;
The symmetry employed for this shelxl refinement is uniquely defined
by the following loop, which should always be used as a source of
symmetry information in preference to the above space-group names.
They are only intended as comments.
;

loop_
_space_group_symop_operation_xyz
'x, y, z'
'-x+1/2, y+1/2, -z+1/2'
'-x, -y, -z'
'x-1/2, -y-1/2, z-1/2'

loop_
_atom_site_label
_atom_site_type_symbol
_atom_site_fract_x
_atom_site_fract_y
_atom_site_fract_z
_atom_site_U_iso_or_equiv
_atom_site_adp_type
_atom_site_occupancy
_atom_site_site_symmetry_order
_atom_site_calc_flag
_atom_site_refinement_flags_posn
_atom_site_refinement_flags_adp
_atom_site_refinement_flags_occupancy
_atom_site_disorder_assembly
_atom_site_disorder_group
Zn1 Zn 0.63875(4) 0.15324(2) 0.28912(2) 0.03977(13) Uani 1 1 d . . . . .
O1 O 0.5466(3) 0.22827(15) 0.36545(12) 0.0574(6) Uani 1 1 d . . . . .
O2 O 0.7750(3) 0.19161(14) 0.44534(15) 0.0655(6) Uani 1 1 d . . . . .
O3 O 0.4796(3) 0.15296(11) 0.18899(12) 0.0484(5) Uani 1 1 d . . . . .
O4 O 0.3051(3) 0.07176(16) 0.24525(15) 0.0721(7) Uani 1 1 d . . . . .
N1 N 0.2839(4) 0.4430(2) 0.5390(2) 0.0840(11) Uani 1 1 d . . . . .
N2 N 0.1743(4) 0.4305(3) 0.4807(2) 0.0926(12) Uani 1 1 d . . . . .
N3 N 0.0643(6) 0.4255(4) 0.4310(3) 0.138(2) Uani 1 1 d . . . . .
C1 C 0.6509(4) 0.23506(18) 0.43085(17) 0.0456(6) Uani 1 1 d . . . . .
C2 C 0.6190(3) 0.29967(16) 0.49017(15) 0.0396(5) Uani 1 1 d . . . . .
C3 C 0.4659(4) 0.34030(19) 0.48260(17) 0.0487(7) Uani 1 1 d . . . . .
H3 H 0.382569 0.329358 0.439019 0.058 Uiso 1 1 calc R U . . .
C4 C 0.4376(4) 0.3978(2) 0.54081(18) 0.0534(7) Uani 1 1 d . . . . .
C5 C 0.5589(4) 0.41252(18) 0.60680(18) 0.0494(7) Uani 1 1 d . . . . .
H5 H 0.537458 0.450040 0.646303 0.059 Uiso 1 1 calc R U . . .
C6 C 0.7125(3) 0.37173(15) 0.61455(15) 0.0383(5) Uani 1 1 d . . . . .
C7 C 0.7420(3) 0.31582(15) 0.55582(15) 0.0378(5) Uani 1 1 d . . . . .
H7 H 0.845358 0.288651 0.560284 0.045 Uiso 1 1 calc R U . . .
C8 C 0.3401(4) 0.11488(16) 0.18862(16) 0.0432(6) Uani 1 1 d . . . . .
N4 N 0.7451(3) 0.04598(12) 0.30648(13) 0.0401(5) Uani 1 1 d . . . . .
N5 N 0.8422(3) 0.21355(14) 0.24741(14) 0.0429(5) Uani 1 1 d . . . . .
C9 C 0.8547(4) 0.02815(19) 0.37193(19) 0.0567(8) Uani 1 1 d . . . . .
H9 H 0.857184 0.059302 0.419377 0.068 Uiso 1 1 calc R U . . .
C10 C 0.9649(5) -0.0348(2) 0.3721(2) 0.0670(9) Uani 1 1 d . . . . .
H10 H 1.039858 -0.045195 0.419211 0.080 Uiso 1 1 calc R U . . .
C11 C 0.9648(4) -0.08189(16) 0.3040(2) 0.0539(7) Uani 1 1 d . . . . .
C12 C 0.8463(4) -0.06499(18) 0.2375(2) 0.0543(7) Uani 1 1 d . . . . .
H12 H 0.838631 -0.096627 0.190291 0.065 Uiso 1 1 calc R U . . .
C13 C 0.7394(4) -0.00140(17) 0.24075(18) 0.0505(6) Uani 1 1 d . . . . .
H13 H 0.660080 0.008836 0.195274 0.061 Uiso 1 1 calc R U . . .
C14 C 0.9938(4) 0.2160(2) 0.2930(2) 0.0595(8) Uani 1 1 d . . . . .
H14 H 1.011944 0.182123 0.338209 0.071 Uiso 1 1 calc R U . . .
C15 C 1.1239(4) 0.2656(2) 0.2771(2) 0.0604(8) Uani 1 1 d . . . . .
H15 H 1.227633 0.264670 0.310457 0.073 Uiso 1 1 calc R U . . .
C16 C 1.0990(4) 0.31735(19) 0.2103(2) 0.0552(7) Uani 1 1 d . . . . .
C17 C 0.9463(4) 0.3106(2) 0.1606(2) 0.0606(8) Uani 1 1 d . . . . .
H17 H 0.926723 0.341599 0.113119 0.073 Uiso 1 1 calc R U . . .
C18 C 0.8234(4) 0.25905(18) 0.18018(18) 0.0496(6) Uani 1 1 d . . . . .
H18 H 0.722270 0.255552 0.145051 0.059 Uiso 1 1 calc R U . . .
C19 C 1.0912(5) -0.14731(19) 0.3003(3) 0.0773(12) Uani 1 1 d . . . . .
H19A H 1.075315 -0.183940 0.344922 0.093 Uiso 1 1 calc R U . . .
H19B H 1.066583 -0.174843 0.247867 0.093 Uiso 1 1 calc R U . . .
C20 C 1.2699(5) -0.1225(2) 0.3075(4) 0.0869(14) Uani 1 1 d . . . . .
H20A H 1.298797 -0.103126 0.363746 0.130 Uiso 1 1 calc R U . . .
H20B H 1.279990 -0.078830 0.269794 0.130 Uiso 1 1 calc R U . . .
O1S O 0.2965(7) 0.0888(4) 0.4228(3) 0.1487(18) Uani 1 1 d D . . . .
H1S H 0.293676 0.096099 0.372371 0.223 Uiso 1 1 calc DR U . . .
C1S C 0.4247(14) 0.0524(10) 0.4466(16) 0.408(17) Uani 1 1 d D . . . .
H1S1 H 0.402418 -0.002574 0.439752 0.612 Uiso 1 1 d DR U . . .
H1S2 H 0.449957 0.064075 0.504746 0.612 Uiso 1 1 d DR U . . .
H1S3 H 0.520885 0.066582 0.416998 0.612 Uiso 1 1 d DR U . . .
O1W' O 0.1272(10) 0.2162(5) 0.5027(5) 0.0531(17) Uiso 0.3 1 d . . P A 1
O1W O 0.1491(13) 0.1836(5) 0.4966(5) 0.270(8) Uani 0.7 1 d D . P B 2
H1WA H 0.192500 0.152600 0.464800 0.406 Uiso 1 1 d D U . . .
H1WB H 0.006100 0.198300 0.481000 0.406 Uiso 1 1 d . U . . .

loop_
_atom_site_aniso_label
_atom_site_aniso_U_11
_atom_site_aniso_U_22
_atom_site_aniso_U_33
_atom_site_aniso_U_23
_atom_site_aniso_U_13
_atom_site_aniso_U_12
Zn1 0.03748(19) 0.03901(19) 0.04040(19) 0.00032(11) -0.00884(12) 0.00215(11)
O1 0.0442(11) 0.0833(15) 0.0429(10) -0.0199(10) -0.0049(8) -0.0003(10)
O2 0.0658(14) 0.0623(14) 0.0651(14) -0.0243(11) -0.0113(11) 0.0190(11)
O3 0.0477(11) 0.0506(11) 0.0429(10) 0.0014(8) -0.0161(8) -0.0053(8)
O4 0.0745(15) 0.0812(16) 0.0578(13) 0.0324(12) -0.0077(12) -0.0050(13)
N1 0.0613(18) 0.117(3) 0.0702(19) -0.0196(19) -0.0108(15) 0.0475(19)
N2 0.0584(19) 0.138(3) 0.078(2) -0.014(2) -0.0104(17) 0.050(2)
N3 0.074(3) 0.215(6) 0.117(3) -0.040(4) -0.038(2) 0.065(3)
C1 0.0410(14) 0.0543(15) 0.0409(13) -0.0100(12) 0.0011(11) -0.0054(12)
C2 0.0359(12) 0.0487(14) 0.0334(12) -0.0013(10) -0.0011(10) 0.0012(10)
C3 0.0379(14) 0.0690(19) 0.0375(13) -0.0043(12) -0.0053(11) 0.0072(12)
C4 0.0426(15) 0.0684(19) 0.0482(15) -0.0013(14) -0.0006(12) 0.0179(14)
C5 0.0490(15) 0.0546(16) 0.0441(14) -0.0057(12) 0.0022(12) 0.0135(13)
C6 0.0392(13) 0.0395(12) 0.0351(12) 0.0014(10) -0.0028(10) 0.0025(10)
C7 0.0343(12) 0.0404(13) 0.0374(12) 0.0009(10) -0.0033(10) 0.0041(10)
C8 0.0502(15) 0.0398(13) 0.0380(12) 0.0006(11) -0.0045(11) 0.0041(11)
N4 0.0411(11) 0.0385(11) 0.0400(11) 0.0015(9) -0.0001(9) 0.0035(9)
N5 0.0369(11) 0.0497(13) 0.0410(11) 0.0001(10) -0.0022(9) -0.0020(9)
C9 0.0660(19) 0.0543(17) 0.0467(15) -0.0039(13) -0.0100(14) 0.0188(15)
C10 0.068(2) 0.0583(19) 0.069(2) -0.0037(16) -0.0209(17) 0.0240(16)
C11 0.0420(15) 0.0364(14) 0.084(2) -0.0028(14) 0.0087(14) 0.0006(11)
C12 0.0603(18) 0.0438(15) 0.0591(17) -0.0087(13) 0.0077(14) 0.0030(13)
C13 0.0574(17) 0.0472(15) 0.0453(14) -0.0020(12) -0.0028(12) 0.0024(13)
C14 0.0454(16) 0.081(2) 0.0502(16) 0.0149(15) -0.0071(13) -0.0092(15)
C15 0.0421(16) 0.076(2) 0.0611(18) 0.0000(16) -0.0083(13) -0.0136(14)
C16 0.0436(15) 0.0470(15) 0.075(2) 0.0023(15) 0.0087(14) -0.0009(12)
C17 0.0470(16) 0.0631(19) 0.071(2) 0.0238(16) 0.0030(15) 0.0067(14)
C18 0.0402(14) 0.0565(17) 0.0506(15) 0.0073(13) -0.0029(12) 0.0043(12)
C19 0.0554(19) 0.0421(17) 0.135(4) -0.0070(19) 0.012(2) 0.0081(14)
C20 0.051(2) 0.061(2) 0.149(4) -0.026(3) 0.009(2) 0.0074(17)
O1S 0.130(4) 0.189(5) 0.129(3) 0.010(4) 0.025(3) 0.012(4)
C1S 0.115(8) 0.291(18) 0.81(5) -0.29(2) 0.026(15) -0.009(9)
O1W 0.386(17) 0.093 0.290(13) -0.022(7) -0.182(13) 0.012(8)

loop_
_atom_type_symbol
_atom_type_description
_atom_type_scat_dispersion_real
_atom_type_scat_dispersion_imag
_atom_type_scat_source
C C 0.0033 0.0016 'International Tables Vol C Tables 4.2.6.8 and 6.1.1.4'
H H 0.0000 0.0000 'International Tables Vol C Tables 4.2.6.8 and 6.1.1.4'
N N 0.0061 0.0033 'International Tables Vol C Tables 4.2.6.8 and 6.1.1.4'
O O 0.0106 0.0060 'International Tables Vol C Tables 4.2.6.8 and 6.1.1.4'
Zn Zn 0.2839 1.4301 'International Tables Vol C Tables 4.2.6.8 and 6.1.1.4'

loop_
_geom_angle_atom_site_label_1
_geom_angle_atom_site_label_2
_geom_angle_atom_site_label_3
_geom_angle
_geom_angle_site_symmetry_1
_geom_angle_site_symmetry_3
_geom_angle_publ_flag
O3 Zn1 O1 106.08(9) . . ?
O3 Zn1 N4 109.60(8) . . ?
O1 Zn1 N4 132.67(9) . . ?
O3 Zn1 N5 100.66(9) . . ?
O1 Zn1 N5 102.65(10) . . ?
N4 Zn1 N5 100.24(9) . . ?
C1 O1 Zn1 109.43(18) . . ?
C8 O3 Zn1 119.20(18) . . ?
N2 N1 C4 116.5(3) . . ?
N3 N2 N1 172.4(4) . . ?
O2 C1 O1 122.3(3) . . ?
O2 C1 C2 120.2(2) . . ?
O1 C1 C2 117.5(3) . . ?
C3 C2 C7 120.0(2) . . ?
C3 C2 C1 120.8(2) . . ?
C7 C2 C1 119.1(2) . . ?
C2 C3 C4 119.3(3) . . ?
C2 C3 H3 120.4 . . ?
C4 C3 H3 120.4 . . ?
C5 C4 C3 120.4(3) . . ?
C5 C4 N1 115.7(3) . . ?
C3 C4 N1 123.9(3) . . ?
C4 C5 C6 120.3(3) . . ?
C4 C5 H5 119.8 . . ?
C6 C5 H5 119.8 . . ?
C7 C6 C5 119.2(2) . . ?
C7 C6 C8 120.6(2) . 4_666 ?
C5 C6 C8 120.1(2) . 4_666 ?
C6 C7 C2 120.7(2) . . ?
C6 C7 H7 119.6 . . ?
C2 C7 H7 119.6 . . ?
O4 C8 O3 124.0(3) . . ?
O4 C8 C6 120.3(3) . 4_565 ?
O3 C8 C6 115.6(2) . 4_565 ?
C9 N4 C13 117.5(2) . . ?
C9 N4 Zn1 122.92(19) . . ?
C13 N4 Zn1 117.42(18) . . ?
C18 N5 C14 116.9(3) . . ?
C18 N5 Zn1 121.93(19) . . ?
C14 N5 Zn1 120.6(2) . . ?
N4 C9 C10 122.5(3) . . ?
N4 C9 H9 118.8 . . ?
C10 C9 H9 118.8 . . ?
C11 C10 C9 120.5(3) . . ?
C11 C10 H10 119.7 . . ?
C9 C10 H10 119.7 . . ?
C10 C11 C12 116.8(3) . . ?
C10 C11 C19 121.6(3) . . ?
C12 C11 C19 121.5(3) . . ?
C13 C12 C11 120.1(3) . . ?
C13 C12 H12 119.9 . . ?
C11 C12 H12 119.9 . . ?
N4 C13 C12 122.5(3) . . ?
N4 C13 H13 118.7 . . ?
C12 C13 H13 118.7 . . ?
N5 C14 C15 123.7(3) . . ?
N5 C14 H14 118.2 . . ?
C15 C14 H14 118.2 . . ?
C14 C15 C16 119.2(3) . . ?
C14 C15 H15 120.4 . . ?
C16 C15 H15 120.4 . . ?
C17 C16 C15 116.4(3) . . ?
C17 C16 C20 121.2(3) . 2_755 ?
C15 C16 C20 122.4(3) . 2_755 ?
C18 C17 C16 120.7(3) . . ?
C18 C17 H17 119.6 . . ?
C16 C17 H17 119.6 . . ?
N5 C18 C17 122.8(3) . . ?
N5 C18 H18 118.6 . . ?
C17 C18 H18 118.6 . . ?
C20 C19 C11 114.3(3) . . ?
C20 C19 H19A 108.7 . . ?
C11 C19 H19A 108.7 . . ?
C20 C19 H19B 108.7 . . ?
C11 C19 H19B 108.7 . . ?
H19A C19 H19B 107.6 . . ?
C19 C20 C16 117.0(3) . 2_745 ?
C19 C20 H20A 108.0 . . ?
C16 C20 H20A 108.0 2_745 . ?
C19 C20 H20B 108.0 . . ?
C16 C20 H20B 108.0 2_745 . ?
H20A C20 H20B 107.3 . . ?
C1S O1S H1S 109.5 . . ?
O1S C1S H1S1 109.4 . . ?
O1S C1S H1S2 106.7 . . ?
H1S1 C1S H1S2 109.5 . . ?
O1S C1S H1S3 112.3 . . ?
H1S1 C1S H1S3 109.5 . . ?
H1S2 C1S H1S3 109.5 . . ?
H1WA O1W' H1WB 89.0 . . ?
H1WA O1W H1WB 116.8 . . ?

loop_
_geom_bond_atom_site_label_1
_geom_bond_atom_site_label_2
_geom_bond_distance
_geom_bond_site_symmetry_2
_geom_bond_publ_flag
Zn1 O3 1.9409(19) . ?
Zn1 O1 1.961(2) . ?
Zn1 N4 2.022(2) . ?
Zn1 N5 2.063(2) . ?
O1 C1 1.274(3) . ?
O2 C1 1.227(4) . ?
O3 C8 1.271(3) . ?
O4 C8 1.224(3) . ?
N1 N2 1.229(5) . ?
N1 C4 1.428(4) . ?
N2 N3 1.121(5) . ?
C1 C2 1.497(4) . ?
C2 C3 1.381(4) . ?
C2 C7 1.387(3) . ?
C3 C4 1.390(4) . ?
C3 H3 0.9300 . ?
C4 C5 1.379(4) . ?
C5 C6 1.386(4) . ?
C5 H5 0.9300 . ?
C6 C7 1.379(4) . ?
C6 C8 1.498(3) 4_666 ?
C7 H7 0.9300 . ?
N4 C9 1.329(3) . ?
N4 C13 1.330(4) . ?
N5 C18 1.330(4) . ?
N5 C14 1.335(4) . ?
C9 C10 1.380(4) . ?
C9 H9 0.9300 . ?
C10 C11 1.360(5) . ?
C10 H10 0.9300 . ?
C11 C12 1.379(5) . ?
C11 C19 1.498(4) . ?
C12 C13 1.376(4) . ?
C12 H12 0.9300 . ?
C13 H13 0.9300 . ?
C14 C15 1.368(5) . ?
C14 H14 0.9300 . ?
C15 C16 1.393(5) . ?
C15 H15 0.9300 . ?
C16 C17 1.378(5) . ?
C16 C20 1.500(5) 2_755 ?
C17 C18 1.364(4) . ?
C17 H17 0.9300 . ?
C18 H18 0.9300 . ?
C19 C20 1.456(5) . ?
C19 H19A 0.9700 . ?
C19 H19B 0.9700 . ?
C20 H20A 0.9700 . ?
C20 H20B 0.9700 . ?
O1S C1S 1.211(15) . ?
O1S H1S 0.8200 . ?
C1S H1S1 0.9600 . ?
C1S H1S2 0.9600 . ?
C1S H1S3 0.9600 . ?
O1W' H1WA 1.3703 . ?
O1W' H1WB 1.0253 . ?
O1W H1WA 0.8322 . ?
O1W H1WB 1.1512 . ?
